data_2231136
loop_
_publ_author_name
'Abdel-Aziz, Hatem A.'
'Ng, Seik Weng'
'Tiekink, Edward R. T.'

_publ_section_title
;
 1-[(<i>Z</i>)-2-Phenylhydrazin-1-ylidene]-1-(piperidin-1-yl)propan-2-one
;
_journal_coeditor_code HB6327
_journal_issue 8
_journal_name_full 'Acta Crystallographica Section E'
_journal_page_first o2172
_journal_paper_doi 10.1107/S1600536811029680
_journal_volume 67
_journal_year 2011
_chemical_formula_iupac 'C14 H19 N3 O'
_chemical_formula_moiety 'C14 H19 N3 O'
_chemical_formula_sum 'C14 H19 N3 O'
_chemical_formula_weight 245.32
_chemical_name_systematic
;
1-[(<i>Z</i>)-2-Phenylhydrazin-1-ylidene]-1-(piperidin-1-yl)propan-2-one
;
_space_group_IT_number 19
_symmetry_cell_setting orthorhombic
_symmetry_space_group_name_Hall 'P 2ac 2ab'
_symmetry_space_group_name_H-M 'P 21 21 21'
_atom_sites_solution_hydrogens geom
_atom_sites_solution_primary direct
_atom_sites_solution_secondary difmap
_audit_creation_method SHELXL-97
_cell_angle_alpha 90.00
_cell_angle_beta 90.00
_cell_angle_gamma 90.00
_cell_formula_units_Z 4
_cell_length_a 9.1195(2)
_cell_length_b 11.9614(2)
_cell_length_c 12.0393(2)
_cell_measurement_reflns_used 3524
_cell_measurement_temperature 100(2)
_cell_measurement_theta_max 73.92
_cell_measurement_theta_min 3.67
_cell_volume 1313.27(4)
_computing_cell_refinement 'CrysAlis PRO (Agilent, 2010)'
_computing_data_collection 'CrysAlis PRO (Agilent, 2010)'
_computing_data_reduction 'CrysAlis PRO (Agilent, 2010)'
_computing_molecular_graphics 'ORTEP-3 (Farrugia, 1997) and DIAMOND (Brandenburg, 2006)'
_computing_publication_material 'publCIF (Westrip, 2010)'
_computing_structure_refinement 'SHELXL97 (Sheldrick, 2008)'
_computing_structure_solution 'SHELXS97 (Sheldrick, 2008)'
_diffrn_ambient_temperature 100(2)
_diffrn_detector_area_resol_mean 10.4041
_diffrn_measured_fraction_theta_full 0.980
_diffrn_measured_fraction_theta_max 0.980
_diffrn_measurement_device_type 'Agilent SuperNova Dual diffractometer with an Atlas detector'
_diffrn_measurement_method \w
_diffrn_radiation_monochromator mirror
_diffrn_radiation_source 'SuperNova (Cu) X-ray Source'
_diffrn_radiation_type 'Cu K\a'
_diffrn_radiation_wavelength 1.5418
_diffrn_reflns_av_R_equivalents 0.0212
_diffrn_reflns_av_sigmaI/netI 0.0296
_diffrn_reflns_limit_h_max 7
_diffrn_reflns_limit_h_min -11
_diffrn_reflns_limit_k_max 11
_diffrn_reflns_limit_k_min -14
_diffrn_reflns_limit_l_max 13
_diffrn_reflns_limit_l_min -15
_diffrn_reflns_number 5335
_diffrn_reflns_theta_full 74.09
_diffrn_reflns_theta_max 74.09
_diffrn_reflns_theta_min 5.21
_diffrn_standards_decay_% 0
_diffrn_standards_interval_count 0
_diffrn_standards_interval_time 0
_diffrn_standards_number 0
_exptl_absorpt_coefficient_mu 0.638
_exptl_absorpt_correction_T_max 0.9688
_exptl_absorpt_correction_T_min 0.8568
_exptl_absorpt_correction_type multi-scan
_exptl_absorpt_process_details '(CrysAlis PRO; Agilent, 2010)'
_exptl_crystal_colour yellow
_exptl_crystal_density_diffrn 1.241
_exptl_crystal_density_method 'not measured'
_exptl_crystal_description prism
_exptl_crystal_F_000 528
_exptl_crystal_size_max 0.25
_exptl_crystal_size_mid 0.10
_exptl_crystal_size_min 0.05
_refine_diff_density_max 0.118
_refine_diff_density_min -0.196
_refine_ls_abs_structure_details 'Flack (1983), 1077 Friedel pairs'
_refine_ls_abs_structure_Flack -0.1(3)
_refine_ls_extinction_method none
_refine_ls_goodness_of_fit_ref 1.048
_refine_ls_hydrogen_treatment mixed
_refine_ls_matrix_type full
_refine_ls_number_parameters 168
_refine_ls_number_reflns 2589
_refine_ls_number_restraints 0
_refine_ls_restrained_S_all 1.048
_refine_ls_R_factor_all 0.0344
_refine_ls_R_factor_gt 0.0327
_refine_ls_shift/su_max 0.000
_refine_ls_shift/su_mean 0.000
_refine_ls_structure_factor_coef Fsqd
_refine_ls_weighting_details 'calc w=1/[\s^2^(Fo^2^)+(0.0415P)^2^+0.2381P] where P=(Fo^2^+2Fc^2^)/3'
_refine_ls_weighting_scheme calc
_refine_ls_wR_factor_gt 0.0784
_refine_ls_wR_factor_ref 0.0803
_reflns_number_gt 2482
_reflns_number_total 2589
_reflns_threshold_expression I>2\s(I)
_cod_data_source_file hb6327.cif
_cod_data_source_block I
_cod_database_code 2231136
_cod_database_fobs_code 2231136

loop_
_symmetry_equiv_pos_as_xyz
'x, y, z'
'-x+1/2, -y, z+1/2'
'-x, y+1/2, -z+1/2'
'x+1/2, -y+1/2, -z'

loop_
_atom_site_type_symbol
_atom_site_label
_atom_site_fract_x
_atom_site_fract_y
_atom_site_fract_z
_atom_site_U_iso_or_equiv
_atom_site_adp_type
_atom_site_calc_flag
_atom_site_refinement_flags
_atom_site_occupancy
_atom_site_symmetry_multiplicity
O O1 0.78315(11) 0.39621(8) 0.41136(8) 0.0206(2) Uani d . 1 1
N N1 0.76810(12) 0.50948(9) 0.20177(9) 0.0152(2) Uani d . 1 1
N N2 0.55012(12) 0.40406(10) 0.18282(10) 0.0161(2) Uani d . 1 1
N N3 0.52865(13) 0.46113(10) 0.08925(10) 0.0176(2) Uani d . 1 1
C C1 0.91802(15) 0.46592(12) 0.18446(12) 0.0180(3) Uani d . 1 1
H H1A 0.9139 0.3963 0.1401 0.022 Uiso calc R 1 1
H H1B 0.9634 0.4482 0.2571 0.022 Uiso calc R 1 1
C C2 1.01007(16) 0.55293(12) 0.12398(12) 0.0212(3) Uani d . 1 1
H H2A 0.9713 0.5632 0.0479 0.025 Uiso calc R 1 1
H H2B 1.1123 0.5258 0.1179 0.025 Uiso calc R 1 1
C C3 1.00881(16) 0.66502(12) 0.18456(13) 0.0221(3) Uani d . 1 1
H H3A 1.0614 0.6576 0.2561 0.027 Uiso calc R 1 1
H H3B 1.0606 0.7216 0.1392 0.027 Uiso calc R 1 1
C C4 0.85187(16) 0.70368(12) 0.20604(13) 0.0219(3) Uani d . 1 1
H H4A 0.8531 0.7729 0.2510 0.026 Uiso calc R 1 1
H H4B 0.8031 0.7205 0.1345 0.026 Uiso calc R 1 1
C C5 0.76669(16) 0.61340(11) 0.26713(12) 0.0201(3) Uani d . 1 1
H H5A 0.8116 0.5999 0.3408 0.024 Uiso calc R 1 1
H H5B 0.6643 0.6382 0.2788 0.024 Uiso calc R 1 1
C C6 0.66729(15) 0.42747(11) 0.24015(11) 0.0159(3) Uani d . 1 1
C C7 0.68611(15) 0.36763(12) 0.34649(11) 0.0172(3) Uani d . 1 1
C C8 0.58735(18) 0.27024(12) 0.37224(12) 0.0236(3) Uani d . 1 1
H H8A 0.5897 0.2550 0.4522 0.035 Uiso calc R 1 1
H H8B 0.6212 0.2041 0.3316 0.035 Uiso calc R 1 1
H H8C 0.4868 0.2882 0.3497 0.035 Uiso calc R 1 1
C C9 0.40458(15) 0.43897(11) 0.02405(11) 0.0158(3) Uani d . 1 1
C C10 0.36359(15) 0.51634(12) -0.05636(11) 0.0177(3) Uani d . 1 1
H H10 0.4195 0.5825 -0.0668 0.021 Uiso calc R 1 1
C C11 0.24038(16) 0.49645(13) -0.12146(11) 0.0215(3) Uani d . 1 1
H H11 0.2126 0.5490 -0.1768 0.026 Uiso calc R 1 1
C C12 0.15788(17) 0.40034(14) -0.10604(12) 0.0246(3) Uani d . 1 1
H H12 0.0731 0.3875 -0.1500 0.030 Uiso calc R 1 1
C C13 0.19957(17) 0.32311(13) -0.02621(13) 0.0249(3) Uani d . 1 1
H H13 0.1434 0.2570 -0.0160 0.030 Uiso calc R 1 1
C C14 0.32279(16) 0.34171(12) 0.03888(12) 0.0206(3) Uani d . 1 1
H H14 0.3512 0.2884 0.0933 0.025 Uiso calc R 1 1
H H3 0.596(2) 0.5100(15) 0.0692(16) 0.029(5) Uiso d . 1 1

loop_
_atom_site_aniso_label
_atom_site_aniso_U_11
_atom_site_aniso_U_22
_atom_site_aniso_U_33
_atom_site_aniso_U_12
_atom_site_aniso_U_13
_atom_site_aniso_U_23
O1 0.0199(5) 0.0240(5) 0.0178(5) -0.0002(4) -0.0022(4) -0.0007(4)
N1 0.0118(5) 0.0150(5) 0.0189(5) -0.0006(4) 0.0002(4) -0.0004(4)
N2 0.0153(5) 0.0165(5) 0.0166(5) 0.0009(5) 0.0010(4) -0.0002(5)
N3 0.0141(5) 0.0204(6) 0.0184(5) -0.0045(5) -0.0016(5) 0.0037(5)
C1 0.0147(6) 0.0190(7) 0.0203(6) 0.0023(5) 0.0022(6) -0.0026(6)
C2 0.0151(6) 0.0244(7) 0.0241(7) -0.0003(6) 0.0043(6) 0.0018(6)
C3 0.0162(7) 0.0221(7) 0.0280(7) -0.0048(6) 0.0004(6) 0.0034(6)
C4 0.0192(7) 0.0167(6) 0.0297(7) -0.0018(6) 0.0014(6) 0.0011(6)
C5 0.0179(7) 0.0167(6) 0.0255(7) 0.0009(6) 0.0043(6) -0.0022(6)
C6 0.0141(6) 0.0156(6) 0.0178(6) -0.0004(5) 0.0020(5) -0.0018(5)
C7 0.0170(7) 0.0175(7) 0.0171(6) 0.0024(5) 0.0017(5) -0.0029(5)
C8 0.0299(8) 0.0211(7) 0.0199(7) -0.0047(6) -0.0008(6) 0.0031(6)
C9 0.0117(6) 0.0187(7) 0.0171(6) 0.0002(5) 0.0004(5) -0.0039(5)
C10 0.0154(6) 0.0203(6) 0.0175(6) 0.0000(5) 0.0019(5) -0.0023(5)
C11 0.0177(7) 0.0286(8) 0.0181(6) 0.0044(6) -0.0001(5) -0.0019(6)
C12 0.0156(6) 0.0342(8) 0.0241(7) -0.0019(6) -0.0052(6) -0.0072(6)
C13 0.0192(7) 0.0248(7) 0.0307(8) -0.0061(6) -0.0009(6) -0.0047(6)
C14 0.0180(7) 0.0191(7) 0.0247(7) -0.0034(6) -0.0014(6) -0.0006(6)

loop_
_atom_type_symbol
_atom_type_description
_atom_type_scat_dispersion_real
_atom_type_scat_dispersion_imag
_atom_type_scat_source
C C 0.0181 0.0091 'International Tables Vol C Tables 4.2.6.8 and 6.1.1.4'
H H 0.0000 0.0000 'International Tables Vol C Tables 4.2.6.8 and 6.1.1.4'
N N 0.0311 0.0180 'International Tables Vol C Tables 4.2.6.8 and 6.1.1.4'
O O 0.0492 0.0322 'International Tables Vol C Tables 4.2.6.8 and 6.1.1.4'

loop_
_geom_angle_atom_site_label_1
_geom_angle_atom_site_label_2
_geom_angle_atom_site_label_3
_geom_angle
C6 N1 C5 113.80(10)
C6 N1 C1 113.63(10)
C5 N1 C1 112.42(10)
C6 N2 N3 117.31(11)
N2 N3 C9 119.69(11)
N2 N3 H3 118.1(13)
C9 N3 H3 122.1(13)
N1 C1 C2 109.67(11)
N1 C1 H1A 109.7
C2 C1 H1A 109.7
N1 C1 H1B 109.7
C2 C1 H1B 109.7
H1A C1 H1B 108.2
C1 C2 C3 111.58(12)
C1 C2 H2A 109.3
C3 C2 H2A 109.3
C1 C2 H2B 109.3
C3 C2 H2B 109.3
H2A C2 H2B 108.0
C4 C3 C2 110.75(12)
C4 C3 H3A 109.5
C2 C3 H3A 109.5
C4 C3 H3B 109.5
C2 C3 H3B 109.5
H3A C3 H3B 108.1
C5 C4 C3 110.24(12)
C5 C4 H4A 109.6
C3 C4 H4A 109.6
C5 C4 H4B 109.6
C3 C4 H4B 109.6
H4A C4 H4B 108.1
N1 C5 C4 109.69(11)
N1 C5 H5A 109.7
C4 C5 H5A 109.7
N1 C5 H5B 109.7
C4 C5 H5B 109.7
H5A C5 H5B 108.2
N2 C6 N1 120.44(12)
N2 C6 C7 116.78(12)
N1 C6 C7 122.75(12)
O1 C7 C6 119.99(13)
O1 C7 C8 121.03(12)
C6 C7 C8 118.96(12)
C7 C8 H8A 109.5
C7 C8 H8B 109.5
H8A C8 H8B 109.5
C7 C8 H8C 109.5
H8A C8 H8C 109.5
H8B C8 H8C 109.5
C10 C9 C14 120.06(13)
C10 C9 N3 118.74(12)
C14 C9 N3 121.20(13)
C11 C10 C9 119.72(13)
C11 C10 H10 120.1
C9 C10 H10 120.1
C10 C11 C12 120.33(14)
C10 C11 H11 119.8
C12 C11 H11 119.8
C13 C12 C11 119.78(13)
C13 C12 H12 120.1
C11 C12 H12 120.1
C12 C13 C14 120.44(14)
C12 C13 H13 119.8
C14 C13 H13 119.8
C13 C14 C9 119.66(14)
C13 C14 H14 120.2
C9 C14 H14 120.2

loop_
_geom_bond_atom_site_label_1
_geom_bond_atom_site_label_2
_geom_bond_distance
O1 C7 1.2288(17)
N1 C6 1.4216(17)
N1 C5 1.4712(17)
N1 C1 1.4778(17)
N2 C6 1.3025(18)
N2 N3 1.3317(16)
N3 C9 1.4023(17)
N3 H3 0.88(2)
C1 C2 1.523(2)
C1 H1A 0.9900
C1 H1B 0.9900
C2 C3 1.526(2)
C2 H2A 0.9900
C2 H2B 0.9900
C3 C4 1.526(2)
C3 H3A 0.9900
C3 H3B 0.9900
C4 C5 1.5201(19)
C4 H4A 0.9900
C4 H4B 0.9900
C5 H5A 0.9900
C5 H5B 0.9900
C6 C7 1.4767(19)
C7 C8 1.505(2)
C8 H8A 0.9800
C8 H8B 0.9800
C8 H8C 0.9800
C9 C10 1.391(2)
C9 C14 1.3934(19)
C10 C11 1.390(2)
C10 H10 0.9500
C11 C12 1.386(2)
C11 H11 0.9500
C12 C13 1.386(2)
C12 H12 0.9500
C13 C14 1.388(2)
C13 H13 0.9500
C14 H14 0.9500

loop_
_geom_hbond_atom_site_label_D
_geom_hbond_atom_site_label_H
_geom_hbond_atom_site_label_A
_geom_hbond_site_symmetry_A
_geom_hbond_distance_DH
_geom_hbond_distance_HA
_geom_hbond_distance_DA
_geom_hbond_angle_DHA
N3 H3 O1 2_664 0.88(2) 2.47(2) 3.2317(15) 145.6(17)
N3 H3 N1 . 0.88(2) 2.242(19) 2.6340(16) 106.8(15)
C2 H2b Cg1 1_655 0.99 2.77 3.5535(16) 137
C3 H3a Cg1 2_665 0.99 2.98 3.9473(16) 167

loop_
_geom_torsion_atom_site_label_1
_geom_torsion_atom_site_label_2
_geom_torsion_atom_site_label_3
_geom_torsion_atom_site_label_4
_geom_torsion
C6 N2 N3 C9 179.73(12)
C6 N1 C1 C2 169.70(11)
C5 N1 C1 C2 -59.23(15)
N1 C1 C2 C3 54.55(15)
C1 C2 C3 C4 -53.17(16)
C2 C3 C4 C5 54.34(16)
C6 N1 C5 C4 -167.80(11)
C1 N1 C5 C4 61.21(15)
C3 C4 C5 N1 -57.74(16)
N3 N2 C6 N1 -1.12(18)
N3 N2 C6 C7 177.07(11)
C5 N1 C6 N2 108.74(14)
C1 N1 C6 N2 -120.87(13)
C5 N1 C6 C7 -69.34(15)
C1 N1 C6 C7 61.04(16)
N2 C6 C7 O1 -170.31(12)
N1 C6 C7 O1 7.84(19)
N2 C6 C7 C8 11.11(18)
N1 C6 C7 C8 -170.74(13)
N2 N3 C9 C10 163.81(12)
N2 N3 C9 C14 -16.06(19)
C14 C9 C10 C11 0.3(2)
N3 C9 C10 C11 -179.57(12)
C9 C10 C11 C12 0.4(2)
C10 C11 C12 C13 -0.8(2)
C11 C12 C13 C14 0.4(2)
C12 C13 C14 C9 0.3(2)
C10 C9 C14 C13 -0.7(2)
N3 C9 C14 C13 179.22(13)

loop_
_cod_related_entry_id
_cod_related_entry_database
_cod_related_entry_code
1 ChemSpider 30656850
